data_7021972
loop_
_publ_author_name
'Zhao, Xiao-Qing'
'Liu, Xu-Hui'
'Zhao, Bin'

_publ_section_title
;
 Several (4,4)- and (5,6,8)-connected lanthanide-organic frameworks:
 structures, luminescence and magnetic properties.
;
_journal_issue 41
_journal_name_full 'Dalton transactions (Cambridge, England : 2003)'
_journal_page_first 14786
_journal_page_last 14793
_journal_paper_doi 10.1039/c3dt51769a
_journal_volume 42
_journal_year 2013
_chemical_formula_sum 'C30 H23 Dy3 O25'
_chemical_formula_weight 1270.98
_chemical_name_systematic
; 
 ? 
;
_space_group_IT_number 2
_symmetry_cell_setting triclinic
_symmetry_space_group_name_Hall '-P 1'
_symmetry_space_group_name_H-M 'P -1'
_atom_sites_solution_hydrogens geom
_atom_sites_solution_primary direct
_atom_sites_solution_secondary difmap
_audit_creation_method SHELXL-97
_cell_angle_alpha 68.192(2)
_cell_angle_beta 83.565(2)
_cell_angle_gamma 74.557(2)
_cell_formula_units_Z 2
_cell_length_a 10.1443(13)
_cell_length_b 12.1037(16)
_cell_length_c 14.857(2)
_cell_measurement_reflns_used 1085
_cell_measurement_temperature 150(2)
_cell_measurement_theta_max 28.7933
_cell_measurement_theta_min 2.5105
_cell_volume 1632.3(4)
_computing_cell_refinement
;
CrysAlisPro, Oxford Diffraction Ltd.,
Version 1.171.33.48 (release 15-09-2009 CrysAlis171 .NET)
(compiled Sep 15 2009,11:49:04)
;
_computing_data_collection
;
CrysAlisPro, Oxford Diffraction Ltd.,
Version 1.171.33.48 (release 15-09-2009 CrysAlis171 .NET)
(compiled Sep 15 2009,11:49:04)
;
_computing_data_reduction
;
CrysAlisPro, Oxford Diffraction Ltd.,
Version 1.171.33.48 (release 15-09-2009 CrysAlis171 .NET)
(compiled Sep 15 2009,11:49:04)
;
_computing_molecular_graphics 'Bruker SHELXTL'
_computing_publication_material 'Bruker SHELXTL'
_computing_structure_refinement 'SHELXL-97 (Sheldrick, 1997)'
_computing_structure_solution 'SHELXS-97 (Sheldrick, 1990)'
_diffrn_ambient_temperature 150(2)
_diffrn_detector_area_resol_mean 16.2116
_diffrn_measured_fraction_theta_full 0.987
_diffrn_measured_fraction_theta_max 0.987
_diffrn_measurement_device_type 'SuperNova, Single source at offset), Eos'
_diffrn_measurement_method '\w scans'
_diffrn_radiation_monochromator graphite
_diffrn_radiation_source 'fine-focus sealed tube'
_diffrn_radiation_type MoK\a
_diffrn_radiation_wavelength 0.71075
_diffrn_reflns_av_R_equivalents 0.0574
_diffrn_reflns_av_unetI/netI 0.0980
_diffrn_reflns_limit_h_max 12
_diffrn_reflns_limit_h_min -12
_diffrn_reflns_limit_k_max 14
_diffrn_reflns_limit_k_min -14
_diffrn_reflns_limit_l_max 17
_diffrn_reflns_limit_l_min -17
_diffrn_reflns_number 9324
_diffrn_reflns_theta_full 25.01
_diffrn_reflns_theta_max 25.01
_diffrn_reflns_theta_min 3.12
_diffrn_standards_number 3908
_exptl_absorpt_coefficient_mu 6.907
_exptl_absorpt_correction_T_max 0.7239
_exptl_absorpt_correction_T_min 0.4912
_exptl_absorpt_correction_type multi-scan
_exptl_absorpt_process_details
;
CrysAlisPro, Oxford Diffraction Ltd.,
Version 1.171.33.48 (release 15-09-2009 CrysAlis171 .NET)
(compiled Sep 15 2009,11:49:04)
Empirical absorption correction using spherical harmonics,
 implemented in SCALE3 ABSPACK scaling algorithm.
;
_exptl_crystal_colour colourless
_exptl_crystal_density_diffrn 2.586
_exptl_crystal_density_method 'not measured'
_exptl_crystal_description block
_exptl_crystal_F_000 1202
_exptl_crystal_size_max 0.12
_exptl_crystal_size_mid 0.11
_exptl_crystal_size_min 0.05
_refine_diff_density_max 1.288
_refine_diff_density_min -1.818
_refine_diff_density_rms 0.259
_refine_ls_extinction_method none
_refine_ls_goodness_of_fit_ref 1.075
_refine_ls_hydrogen_treatment mixed
_refine_ls_matrix_type full
_refine_ls_number_parameters 514
_refine_ls_number_reflns 5685
_refine_ls_number_restraints 360
_refine_ls_restrained_S_all 1.052
_refine_ls_R_factor_all 0.0820
_refine_ls_R_factor_gt 0.0565
_refine_ls_shift/su_max 0.001
_refine_ls_shift/su_mean 0.000
_refine_ls_structure_factor_coef Fsqd
_refine_ls_weighting_details 'calc w=1/[\s^2^(Fo^2^)+(0.0335P)^2^+0.0000P] where P=(Fo^2^+2Fc^2^)/3'
_refine_ls_weighting_scheme calc
_refine_ls_wR_factor_gt 0.0971
_refine_ls_wR_factor_ref 0.1058
_reflns_number_gt 4472
_reflns_number_total 5685
_reflns_threshold_expression >2sigma(I)
_cod_data_source_file c3dt51769a.txt
_cod_data_source_block c100427h
_cod_original_sg_symbol_H-M P-1
_cod_database_code 7021972

loop_
_symmetry_equiv_pos_as_xyz
'x, y, z'
'-x, -y, -z'

loop_
_atom_site_label
_atom_site_type_symbol
_atom_site_fract_x
_atom_site_fract_y
_atom_site_fract_z
_atom_site_U_iso_or_equiv
_atom_site_adp_type
_atom_site_occupancy
_atom_site_symmetry_multiplicity
_atom_site_calc_flag
_atom_site_refinement_flags
Dy1 Dy 1.24431(5) -0.52034(5) 0.89951(4) 0.01387(15) Uani 1 1 d .
Dy2 Dy 0.35744(5) -0.02265(5) 0.78439(4) 0.01277(14) Uani 1 1 d .
Dy3 Dy 0.48973(5) 0.28745(5) 0.54111(4) 0.01136(14) Uani 1 1 d .
C1 C 1.0217(11) -0.2448(10) 0.7342(8) 0.0181(8) Uani 1 1 d U
C2 C 0.9156(11) -0.2693(10) 0.8006(8) 0.0176(8) Uani 1 1 d U
C3 C 0.8003(11) -0.1783(10) 0.7962(8) 0.0178(8) Uani 1 1 d U
H3 H 0.7307 -0.1942 0.8420 0.021 Uiso 1 1 calc R
C4 C 0.7848(12) -0.0625(10) 0.7249(8) 0.0184(8) Uani 1 1 d U
C5 C 0.8924(11) -0.0411(10) 0.6598(8) 0.0188(9) Uani 1 1 d U
H5 H 0.8839 0.0362 0.6119 0.023 Uiso 1 1 calc R
C6 C 1.0105(12) -0.1292(10) 0.6634(8) 0.0186(9) Uani 1 1 d U
H6 H 1.0817 -0.1121 0.6194 0.022 Uiso 1 1 calc R
C7 C 1.2446(11) -0.2965(10) 0.6675(8) 0.0186(9) Uani 1 1 d U
H7A H 1.2759 -0.2326 0.6770 0.022 Uiso 1 1 calc R
H7B H 1.2078 -0.2650 0.6028 0.022 Uiso 1 1 calc R
C8 C 1.3627(11) -0.4095(10) 0.6799(8) 0.0191(9) Uani 1 1 d U
C9 C 0.9188(12) -0.3910(10) 0.8801(8) 0.0176(8) Uani 1 1 d U
C10 C 0.6547(12) 0.0300(10) 0.7132(8) 0.0189(9) Uani 1 1 d U
C11 C 0.1997(12) 0.0168(10) 1.0061(8) 0.0221(8) Uani 1 1 d U
C12 C 0.1577(12) 0.1416(10) 0.9590(8) 0.0209(8) Uani 1 1 d U
C13 C 0.0394(12) 0.2096(10) 0.9891(8) 0.0204(9) Uani 1 1 d U
H13 H 0.0082 0.2934 0.9555 0.024 Uiso 1 1 calc R
C14 C -0.0306(12) 0.1496(10) 1.0701(8) 0.0204(8) Uani 1 1 d U
C15 C 0.0159(12) 0.0260(10) 1.1192(8) 0.0211(9) Uani 1 1 d U
H15 H -0.0325 -0.0125 1.1736 0.025 Uiso 1 1 calc R
C16 C 0.1315(12) -0.0423(11) 1.0902(8) 0.0217(9) Uani 1 1 d U
H16 H 0.1636 -0.1255 1.1254 0.026 Uiso 1 1 calc R
C17 C 0.3894(12) -0.1562(11) 1.0374(9) 0.0266(9) Uani 1 1 d U
H17A H 0.3303 -0.2067 1.0782 0.032 Uiso 1 1 calc R
H17B H 0.4357 -0.1325 1.0785 0.032 Uiso 1 1 calc R
C18 C 0.4925(13) -0.2278(11) 0.9872(9) 0.0278(10) Uani 1 1 d U
C19 C 0.2290(12) 0.2114(10) 0.8693(8) 0.0211(9) Uani 1 1 d U
C20 C -0.1544(12) 0.2243(10) 1.1032(8) 0.0203(9) Uani 1 1 d U
C21 C 0.1709(11) 0.3293(10) 0.4507(8) 0.0180(8) Uani 1 1 d U
C22 C 0.1180(11) 0.2644(10) 0.5403(8) 0.0176(8) Uani 1 1 d U
C23 C -0.0214(11) 0.2996(10) 0.5543(8) 0.0176(8) Uani 1 1 d U
H23 H -0.0603 0.2559 0.6119 0.021 Uiso 1 1 calc R
C24 C -0.1057(11) 0.3969(10) 0.4865(8) 0.0181(8) Uani 1 1 d U
C25 C -0.0480(11) 0.4589(10) 0.3991(8) 0.0181(9) Uani 1 1 d U
H25 H -0.1030 0.5251 0.3528 0.022 Uiso 1 1 calc R
C26 C 0.0881(11) 0.4237(10) 0.3805(8) 0.0181(9) Uani 1 1 d U
H26 H 0.1251 0.4632 0.3207 0.022 Uiso 1 1 calc R
C27 C 0.3505(11) 0.2317(10) 0.3663(8) 0.0199(9) Uani 1 1 d U
H27A H 0.3433 0.2893 0.3000 0.024 Uiso 1 1 calc R
H27B H 0.2893 0.1790 0.3749 0.024 Uiso 1 1 calc R
C28 C 0.4955(12) 0.1555(10) 0.3857(8) 0.0200(9) Uani 1 1 d U
C29 C 0.2085(11) 0.1679(10) 0.6191(8) 0.0181(8) Uani 1 1 d U
C30 C -0.2566(12) 0.4348(10) 0.5038(8) 0.0190(9) Uani 1 1 d U
O1 O 1.1420(8) -0.3335(7) 0.7386(5) 0.0183(8) Uani 1 1 d U
O2 O 1.4551(8) -0.4018(6) 0.6178(5) 0.0191(10) Uani 1 1 d U
O3 O 1.3618(8) -0.5037(7) 0.7510(5) 0.0202(10) Uani 1 1 d U
O4 O 1.0152(8) -0.4825(6) 0.8834(5) 0.0173(10) Uani 1 1 d U
O5 O 0.8202(8) -0.3965(7) 0.9394(5) 0.0185(10) Uani 1 1 d U
O6 O 0.5643(8) 0.0172(6) 0.7777(5) 0.0190(10) Uani 1 1 d U
O7 O 0.6383(8) 0.1201(7) 0.6335(5) 0.0198(10) Uani 1 1 d U
O8 O 0.3104(8) -0.0506(7) 0.9691(6) 0.0243(9) Uani 1 1 d U
O9 O 0.5686(8) -0.3223(7) 1.0432(6) 0.0298(11) Uani 1 1 d U
O10 O 0.4852(8) -0.1987(7) 0.8998(6) 0.0278(11) Uani 1 1 d U
O11 O 0.2963(8) 0.1558(7) 0.8169(5) 0.0211(10) Uani 1 1 d U
O12 O 0.2150(8) 0.3219(7) 0.8536(5) 0.0219(10) Uani 1 1 d U
O13 O -0.1728(8) 0.3371(7) 1.0693(5) 0.0206(10) Uani 1 1 d U
O14 O -0.2316(8) 0.1668(7) 1.1669(5) 0.0206(10) Uani 1 1 d U
O15 O 0.3127(7) 0.2966(7) 0.4317(5) 0.0189(8) Uani 1 1 d U
O16 O 0.5477(8) 0.1094(7) 0.3236(5) 0.0200(10) Uani 1 1 d U
O17 O 0.5544(8) 0.1484(7) 0.4574(5) 0.0202(10) Uani 1 1 d U
O18 O 0.3359(7) 0.1650(7) 0.6226(5) 0.0177(10) Uani 1 1 d U
O19 O 0.1595(7) 0.0878(7) 0.6840(5) 0.0190(10) Uani 1 1 d U
O20 O -0.3153(8) 0.3512(7) 0.5521(5) 0.0199(10) Uani 1 1 d U
O21 O -0.3161(4) 0.5464(4) 0.4676(3) 0.0193(10) Uani 1 1 d U
O22 O 1.4336(4) -0.4310(4) 0.8901(3) 0.054(3) Uani 1 1 d RU
H22A H 1.3972 -0.3587 0.8891 0.065 Uiso 1 1 d R
H22B H 1.5174 -0.4392 0.8733 0.065 Uiso 1 1 d R
O23 O 0.4677(4) 0.2969(4) 0.7006(3) 0.0201(19) Uani 1 1 d R
H23A H 0.4592 0.2325 0.7476 0.024 Uiso 1 1 d R
H23B H 0.4183 0.3607 0.7099 0.024 Uiso 1 1 d R
O24 O 0.6958(4) 0.4706(4) 0.8485(3) 0.137(7) Uani 1 1 d R
H24A H 0.7500 0.4942 0.8730 0.205 Uiso 1 1 d R
H24B H 0.7116 0.3928 0.8720 0.205 Uiso 1 1 d R
O25 O 0.7176(15) 0.3336(15) 0.7478(10) 0.133(6) Uani 1 1 d .
H25A H 0.6628 0.2899 0.7507 0.199 Uiso 1 1 d R
H25B H 0.7238 0.3816 0.6895 0.199 Uiso 1 1 d R

loop_
_atom_site_aniso_label
_atom_site_aniso_U_11
_atom_site_aniso_U_22
_atom_site_aniso_U_33
_atom_site_aniso_U_23
_atom_site_aniso_U_13
_atom_site_aniso_U_12
Dy1 0.0140(3) 0.0113(3) 0.0120(3) -0.0026(2) 0.0045(2) -0.0005(2)
Dy2 0.0125(3) 0.0117(3) 0.0120(3) -0.0035(2) 0.0043(2) -0.0024(2)
Dy3 0.0090(3) 0.0123(3) 0.0096(3) -0.0018(2) 0.0032(2) -0.0020(2)
C1 0.0174(14) 0.0166(15) 0.0156(14) -0.0022(12) 0.0030(12) -0.0029(12)
C2 0.0174(14) 0.0163(15) 0.0152(14) -0.0027(12) 0.0021(12) -0.0029(12)
C3 0.0173(15) 0.0164(16) 0.0155(15) -0.0027(13) 0.0020(13) -0.0027(13)
C4 0.0173(15) 0.0169(15) 0.0160(14) -0.0022(13) 0.0021(13) -0.0024(13)
C5 0.0175(15) 0.0170(16) 0.0163(15) -0.0017(13) 0.0025(14) -0.0025(13)
C6 0.0175(15) 0.0169(16) 0.0161(15) -0.0018(13) 0.0029(14) -0.0026(13)
C7 0.0177(16) 0.0169(16) 0.0158(15) -0.0017(14) 0.0051(14) -0.0037(14)
C8 0.0181(17) 0.0171(17) 0.0162(17) -0.0014(15) 0.0059(15) -0.0038(15)
C9 0.0177(16) 0.0164(16) 0.0150(15) -0.0029(14) 0.0020(14) -0.0027(13)
C10 0.0173(16) 0.0173(17) 0.0165(16) -0.0020(14) 0.0017(14) -0.0017(14)
C11 0.0235(15) 0.0197(14) 0.0196(14) -0.0060(13) 0.0041(13) -0.0029(12)
C12 0.0229(14) 0.0187(14) 0.0194(14) -0.0068(12) 0.0048(12) -0.0041(12)
C13 0.0225(15) 0.0183(15) 0.0192(15) -0.0068(13) 0.0044(14) -0.0048(13)
C14 0.0223(15) 0.0183(15) 0.0194(15) -0.0065(13) 0.0044(13) -0.0051(13)
C15 0.0227(16) 0.0188(16) 0.0196(16) -0.0060(14) 0.0043(14) -0.0045(14)
C16 0.0231(16) 0.0193(15) 0.0197(16) -0.0058(14) 0.0040(14) -0.0037(14)
C17 0.0258(17) 0.0235(17) 0.0208(16) -0.0031(14) 0.0036(15) 0.0014(14)
C18 0.0262(18) 0.0247(18) 0.0207(17) -0.0019(16) 0.0036(16) 0.0026(15)
C19 0.0231(15) 0.0184(15) 0.0199(15) -0.0071(13) 0.0058(13) -0.0041(13)
C20 0.0222(17) 0.0182(16) 0.0196(17) -0.0064(14) 0.0046(14) -0.0057(14)
C21 0.0157(14) 0.0195(16) 0.0187(15) -0.0067(13) 0.0015(13) -0.0052(12)
C22 0.0153(14) 0.0189(15) 0.0184(14) -0.0059(13) 0.0016(13) -0.0057(12)
C23 0.0152(15) 0.0188(16) 0.0183(15) -0.0057(14) 0.0012(14) -0.0057(13)
C24 0.0155(15) 0.0193(16) 0.0186(15) -0.0052(14) 0.0008(14) -0.0054(13)
C25 0.0155(16) 0.0194(17) 0.0186(16) -0.0056(14) 0.0010(14) -0.0052(14)
C26 0.0157(16) 0.0195(17) 0.0187(16) -0.0061(14) 0.0013(14) -0.0052(14)
C27 0.0178(17) 0.0212(17) 0.0200(17) -0.0080(15) 0.0018(15) -0.0033(14)
C28 0.0184(18) 0.0210(18) 0.0202(18) -0.0089(15) 0.0017(16) -0.0030(15)
C29 0.0153(16) 0.0194(17) 0.0184(16) -0.0048(14) 0.0021(14) -0.0060(14)
C30 0.0161(16) 0.0198(17) 0.0191(17) -0.0043(15) 0.0002(15) -0.0053(14)
O1 0.0175(15) 0.0167(15) 0.0157(15) -0.0018(13) 0.0042(13) -0.0033(13)
O2 0.0180(19) 0.0172(19) 0.0161(18) -0.0011(16) 0.0059(17) -0.0042(17)
O3 0.0188(19) 0.0178(19) 0.0168(18) -0.0010(16) 0.0066(17) -0.0031(17)
O4 0.0178(18) 0.0161(18) 0.0151(17) -0.0034(16) 0.0014(16) -0.0031(15)
O5 0.0182(18) 0.0169(18) 0.0152(17) -0.0024(16) 0.0027(16) -0.0019(16)
O6 0.0171(18) 0.0175(18) 0.0169(18) -0.0019(16) 0.0015(16) -0.0019(16)
O7 0.0177(18) 0.0181(19) 0.0167(18) -0.0015(16) 0.0018(16) -0.0004(16)
O8 0.0249(16) 0.0213(16) 0.0202(15) -0.0048(14) 0.0038(14) -0.0006(13)
O9 0.027(2) 0.026(2) 0.0215(19) -0.0004(18) 0.0040(18) 0.0042(17)
O10 0.026(2) 0.025(2) 0.0202(19) -0.0016(18) 0.0034(18) 0.0027(17)
O11 0.0235(17) 0.0185(17) 0.0197(17) -0.0075(15) 0.0063(15) -0.0040(15)
O12 0.0237(18) 0.0184(17) 0.0209(17) -0.0066(15) 0.0067(16) -0.0039(15)
O13 0.0226(19) 0.0181(18) 0.0199(19) -0.0064(16) 0.0049(17) -0.0055(16)
O14 0.0220(19) 0.0185(18) 0.0200(18) -0.0061(16) 0.0048(17) -0.0061(16)
O15 0.0166(15) 0.0203(16) 0.0193(16) -0.0074(14) 0.0020(14) -0.0043(13)
O16 0.019(2) 0.021(2) 0.0203(19) -0.0097(17) 0.0019(18) -0.0030(17)
O17 0.018(2) 0.021(2) 0.0203(19) -0.0086(17) 0.0014(17) -0.0027(17)
O18 0.0150(18) 0.0193(19) 0.0180(18) -0.0048(16) 0.0021(16) -0.0065(16)
O19 0.0154(18) 0.0200(19) 0.0190(18) -0.0036(16) 0.0024(16) -0.0061(16)
O20 0.0163(18) 0.0205(19) 0.0196(19) -0.0027(17) 0.0000(17) -0.0055(16)
O21 0.0166(18) 0.0197(19) 0.0196(19) -0.0045(17) 0.0001(17) -0.0051(16)
O22 0.045(5) 0.051(4) 0.074(5) -0.029(4) 0.005(4) -0.016(4)
O23 0.035(5) 0.007(4) 0.015(4) -0.002(4) -0.002(4) -0.002(4)
O24 0.058(10) 0.170(16) 0.23(2) -0.136(15) -0.011(11) -0.011(10)
O25 0.128(14) 0.231(19) 0.063(10) -0.063(12) 0.005(9) -0.069(14)

loop_
_atom_type_symbol
_atom_type_description
_atom_type_scat_dispersion_real
_atom_type_scat_dispersion_imag
_atom_type_scat_source
C C 0.0033 0.0016 'International Tables Vol C Tables 4.2.6.8 and 6.1.1.4'
H H 0.0000 0.0000 'International Tables Vol C Tables 4.2.6.8 and 6.1.1.4'
Dy Dy -0.1892 4.4098 'International Tables Vol C Tables 4.2.6.8 and 6.1.1.4'
O O 0.0106 0.0060 'International Tables Vol C Tables 4.2.6.8 and 6.1.1.4'

loop_
_geom_angle_atom_site_label_1
_geom_angle_atom_site_label_2
_geom_angle_atom_site_label_3
_geom_angle
_geom_angle_site_symmetry_1
_geom_angle_site_symmetry_3
O4 Dy1 O9 141.4(3) . 2_747
O4 Dy1 O5 79.9(3) . 2_747
O9 Dy1 O5 79.4(3) 2_747 2_747
O4 Dy1 O13 80.1(3) . 2_657
O9 Dy1 O13 128.4(3) 2_747 2_657
O5 Dy1 O13 82.3(2) 2_747 2_657
O4 Dy1 O12 75.2(3) . 1_645
O9 Dy1 O12 75.0(3) 2_747 1_645
O5 Dy1 O12 96.1(3) 2_747 1_645
O13 Dy1 O12 155.1(3) 2_657 1_645
O4 Dy1 O3 111.8(3) . .
O9 Dy1 O3 81.8(3) 2_747 .
O5 Dy1 O3 160.1(3) 2_747 .
O13 Dy1 O3 114.9(3) 2_657 .
O12 Dy1 O3 72.7(2) 1_645 .
O4 Dy1 O22 145.5(2) . .
O9 Dy1 O22 72.7(2) 2_747 .
O5 Dy1 O22 109.3(2) 2_747 .
O13 Dy1 O22 68.8(2) 2_657 .
O12 Dy1 O22 133.8(2) 1_645 .
O3 Dy1 O22 70.7(2) . .
O4 Dy1 O1 65.4(2) . .
O9 Dy1 O1 142.4(3) 2_747 .
O5 Dy1 O1 138.1(2) 2_747 .
O13 Dy1 O1 69.8(2) 2_657 .
O12 Dy1 O1 96.8(2) 1_645 .
O3 Dy1 O1 61.0(2) . .
O22 Dy1 O1 89.40(19) . .
O16 Dy2 O6 83.5(3) 2_656 .
O16 Dy2 O14 85.3(3) 2_656 2_557
O6 Dy2 O14 147.3(3) . 2_557
O16 Dy2 O11 145.6(3) 2_656 .
O6 Dy2 O11 79.5(3) . .
O14 Dy2 O11 123.8(3) 2_557 .
O16 Dy2 O10 85.9(3) 2_656 .
O6 Dy2 O10 76.1(3) . .
O14 Dy2 O10 72.6(3) 2_557 .
O11 Dy2 O10 118.1(3) . .
O16 Dy2 O19 90.6(3) 2_656 .
O6 Dy2 O19 131.1(3) . .
O14 Dy2 O19 79.5(3) 2_557 .
O11 Dy2 O19 78.8(3) . .
O10 Dy2 O19 152.0(3) . .
O16 Dy2 O18 77.4(2) 2_656 .
O6 Dy2 O18 79.8(2) . .
O14 Dy2 O18 127.2(3) 2_557 .
O11 Dy2 O18 70.3(2) . .
O10 Dy2 O18 152.0(3) . .
O19 Dy2 O18 51.7(2) . .
O16 Dy2 O8 147.2(3) 2_656 .
O6 Dy2 O8 95.1(3) . .
O14 Dy2 O8 78.4(2) 2_557 .
O11 Dy2 O8 64.6(2) . .
O10 Dy2 O8 62.2(3) . .
O19 Dy2 O8 113.8(2) . .
O18 Dy2 O8 134.8(2) . .
O16 Dy2 C29 84.1(3) 2_656 .
O6 Dy2 C29 106.0(3) . .
O14 Dy2 C29 103.2(3) 2_557 .
O11 Dy2 C29 72.4(3) . .
O10 Dy2 C29 169.4(3) . .
O19 Dy2 C29 25.2(3) . .
O18 Dy2 C29 26.4(3) . .
O8 Dy2 C29 127.2(3) . .
O7 Dy3 O21 148.2(2) . 2_566
O7 Dy3 O2 121.9(3) . 2_756
O21 Dy3 O2 85.9(2) 2_566 2_756
O7 Dy3 O20 73.6(3) . 1_655
O21 Dy3 O20 103.4(2) 2_566 1_655
O2 Dy3 O20 73.9(3) 2_756 1_655
O7 Dy3 O18 80.7(3) . .
O21 Dy3 O18 87.5(2) 2_566 .
O2 Dy3 O18 138.9(3) 2_756 .
O20 Dy3 O18 146.8(3) 1_655 .
O7 Dy3 O17 72.1(3) . .
O21 Dy3 O17 135.9(2) 2_566 .
O2 Dy3 O17 73.8(3) 2_756 .
O20 Dy3 O17 107.6(3) 1_655 .
O18 Dy3 O17 83.4(2) . .
O7 Dy3 O23 73.9(2) . .
O21 Dy3 O23 74.60(17) 2_566 .
O2 Dy3 O23 140.0(2) 2_756 .
O20 Dy3 O23 77.1(2) 1_655 .
O18 Dy3 O23 75.8(2) . .
O17 Dy3 O23 142.4(2) . .
O7 Dy3 O15 127.5(2) . .
O21 Dy3 O15 72.48(19) 2_566 .
O2 Dy3 O15 72.4(2) 2_756 .
O20 Dy3 O15 146.2(3) 1_655 .
O18 Dy3 O15 67.0(2) . .
O17 Dy3 O15 64.3(2) . .
O23 Dy3 O15 130.5(2) . .
O1 C1 C6 118.4(10) . .
O1 C1 C2 121.1(10) . .
C6 C1 C2 120.5(10) . .
C3 C2 C1 119.4(11) . .
C3 C2 C9 116.2(10) . .
C1 C2 C9 124.3(10) . .
C2 C3 C4 121.4(11) . .
C2 C3 H3 119.3 . .
C4 C3 H3 119.3 . .
C5 C4 C3 117.7(10) . .
C5 C4 C10 121.0(10) . .
C3 C4 C10 121.1(10) . .
C6 C5 C4 122.5(11) . .
C6 C5 H5 118.8 . .
C4 C5 H5 118.8 . .
C5 C6 C1 118.5(11) . .
C5 C6 H6 120.8 . .
C1 C6 H6 120.8 . .
O1 C7 C8 107.4(8) . .
O1 C7 H7A 110.2 . .
C8 C7 H7A 110.2 . .
O1 C7 H7B 110.2 . .
C8 C7 H7B 110.2 . .
H7A C7 H7B 108.5 . .
O3 C8 O2 123.1(11) . .
O3 C8 C7 118.9(10) . .
O2 C8 C7 118.0(10) . .
O5 C9 O4 122.8(10) . .
O5 C9 C2 117.1(10) . .
O4 C9 C2 120.1(10) . .
O6 C10 O7 122.6(10) . .
O6 C10 C4 120.9(10) . .
O7 C10 C4 116.5(10) . .
C12 C11 O8 119.5(10) . .
C12 C11 C16 120.4(11) . .
O8 C11 C16 120.1(10) . .
C11 C12 C13 120.6(11) . .
C11 C12 C19 123.0(11) . .
C13 C12 C19 116.2(10) . .
C14 C13 C12 118.4(11) . .
C14 C13 H13 120.8 . .
C12 C13 H13 120.8 . .
C15 C14 C13 120.5(11) . .
C15 C14 C20 121.8(10) . .
C13 C14 C20 117.7(10) . .
C16 C15 C14 121.9(11) . .
C16 C15 H15 119.1 . .
C14 C15 H15 119.1 . .
C15 C16 C11 118.0(11) . .
C15 C16 H16 121.0 . .
C11 C16 H16 121.0 . .
O8 C17 C18 110.3(10) . .
O8 C17 H17A 109.6 . .
C18 C17 H17A 109.6 . .
O8 C17 H17B 109.6 . .
C18 C17 H17B 109.6 . .
H17A C17 H17B 108.1 . .
O10 C18 O9 126.4(12) . .
O10 C18 C17 118.8(11) . .
O9 C18 C17 114.2(11) . .
O12 C19 O11 124.8(11) . .
O12 C19 C12 116.3(10) . .
O11 C19 C12 119.0(10) . .
O13 C20 O14 124.6(11) . .
O13 C20 C14 117.9(10) . .
O14 C20 C14 117.5(10) . .
C26 C21 C22 121.7(11) . .
C26 C21 O15 119.2(10) . .
C22 C21 O15 119.1(10) . .
C23 C22 C21 116.5(11) . .
C23 C22 C29 121.5(10) . .
C21 C22 C29 121.9(10) . .
C22 C23 C24 122.8(11) . .
C22 C23 H23 118.6 . .
C24 C23 H23 118.6 . .
C23 C24 C25 118.4(11) . .
C23 C24 C30 121.9(10) . .
C25 C24 C30 119.6(11) . .
C26 C25 C24 120.7(11) . .
C26 C25 H25 119.7 . .
C24 C25 H25 119.7 . .
C25 C26 C21 119.8(11) . .
C25 C26 H26 120.1 . .
C21 C26 H26 120.1 . .
O15 C27 C28 109.2(9) . .
O15 C27 H27A 109.8 . .
C28 C27 H27A 109.8 . .
O15 C27 H27B 109.8 . .
C28 C27 H27B 109.8 . .
H27A C27 H27B 108.3 . .
O17 C28 O16 125.8(11) . .
O17 C28 C27 118.9(10) . .
O16 C28 C27 115.2(10) . .
O19 C29 O18 118.9(11) . .
O19 C29 C22 119.3(10) . .
O18 C29 C22 121.8(10) . .
O19 C29 Dy2 55.0(6) . .
O18 C29 Dy2 64.0(6) . .
C22 C29 Dy2 173.8(8) . .
O21 C30 O20 124.6(10) . .
O21 C30 C24 118.3(9) . .
O20 C30 C24 117.1(10) . .
C1 O1 C7 115.9(8) . .
C1 O1 Dy1 125.3(6) . .
C7 O1 Dy1 113.3(6) . .
C8 O2 Dy3 143.5(8) . 2_756
C8 O3 Dy1 127.7(7) . .
C9 O4 Dy1 132.3(7) . .
C9 O5 Dy1 145.1(7) . 2_747
C10 O6 Dy2 132.1(7) . .
C10 O7 Dy3 145.2(7) . .
C11 O8 C17 116.1(9) . .
C11 O8 Dy2 125.9(7) . .
C17 O8 Dy2 117.0(6) . .
C18 O9 Dy1 160.4(8) . 2_747
C18 O10 Dy2 130.8(8) . .
C19 O11 Dy2 147.2(7) . .
C19 O12 Dy1 150.7(8) . 1_465
C20 O13 Dy1 146.2(7) . 2_657
C20 O14 Dy2 148.9(7) . 2_557
C21 O15 C27 115.0(8) . .
C21 O15 Dy3 122.8(6) . .
C27 O15 Dy3 119.3(6) . .
C28 O16 Dy2 178.6(8) . 2_656
C28 O17 Dy3 125.3(7) . .
C29 O18 Dy3 138.4(7) . .
C29 O18 Dy2 89.6(6) . .
Dy3 O18 Dy2 131.3(3) . .
C29 O19 Dy2 99.8(7) . .
C30 O20 Dy3 138.4(8) . 1_455
C30 O21 Dy3 153.2(6) . 2_566
Dy1 O22 H22A 105.0 . .
Dy1 O22 H22B 141.1 . .
H22A O22 H22B 111.1 . .
Dy3 O23 H23A 117.3 . .
Dy3 O23 H23B 119.8 . .
H23A O23 H23B 110.7 . .
H24A O24 H24B 109.5 . .
H25A O25 H25B 109.5 . .

loop_
_geom_bond_atom_site_label_1
_geom_bond_atom_site_label_2
_geom_bond_distance
_geom_bond_site_symmetry_2
Dy1 O4 2.268(7) .
Dy1 O9 2.277(8) 2_747
Dy1 O5 2.319(7) 2_747
Dy1 O13 2.343(7) 2_657
Dy1 O12 2.349(7) 1_645
Dy1 O3 2.353(7) .
Dy1 O22 2.410(4) .
Dy1 O1 2.683(7) .
Dy2 O16 2.230(7) 2_656
Dy2 O6 2.259(7) .
Dy2 O14 2.288(7) 2_557
Dy2 O11 2.298(7) .
Dy2 O10 2.340(8) .
Dy2 O19 2.409(8) .
Dy2 O18 2.604(7) .
Dy2 O8 2.641(8) .
Dy2 C29 2.898(12) .
Dy3 O7 2.243(7) .
Dy3 O21 2.266(4) 2_566
Dy3 O2 2.343(7) 2_756
Dy3 O20 2.347(7) 1_655
Dy3 O18 2.360(7) .
Dy3 O17 2.365(7) .
Dy3 O23 2.397(4) .
Dy3 O15 2.508(7) .
C1 O1 1.383(13) .
C1 C6 1.388(15) .
C1 C2 1.391(15) .
C2 C3 1.365(15) .
C2 C9 1.501(15) .
C3 C4 1.388(14) .
C3 H3 0.9300 .
C4 C5 1.386(15) .
C4 C10 1.465(15) .
C5 C6 1.366(15) .
C5 H5 0.9300 .
C6 H6 0.9300 .
C7 O1 1.431(12) .
C7 C8 1.526(14) .
C7 H7A 0.9700 .
C7 H7B 0.9700 .
C8 O3 1.235(12) .
C8 O2 1.237(12) .
C9 O5 1.255(12) .
C9 O4 1.256(12) .
C10 O6 1.245(12) .
C10 O7 1.268(13) .
C11 C12 1.375(15) .
C11 O8 1.391(13) .
C11 C16 1.400(15) .
C12 C13 1.395(15) .
C12 C19 1.512(15) .
C13 C14 1.383(15) .
C13 H13 0.9300 .
C14 C15 1.372(14) .
C14 C20 1.491(15) .
C15 C16 1.371(15) .
C15 H15 0.9300 .
C16 H16 0.9300 .
C17 O8 1.407(13) .
C17 C18 1.492(16) .
C17 H17A 0.9700 .
C17 H17B 0.9700 .
C18 O10 1.218(14) .
C18 O9 1.250(13) .
C19 O12 1.240(12) .
C19 O11 1.244(12) .
C20 O13 1.236(12) .
C20 O14 1.277(13) .
C21 C26 1.377(15) .
C21 C22 1.402(15) .
C21 O15 1.412(13) .
C22 C23 1.380(15) .
C22 C29 1.495(15) .
C23 C24 1.381(15) .
C23 H23 0.9300 .
C24 C25 1.390(15) .
C24 C30 1.499(15) .
C25 C26 1.361(15) .
C25 H25 0.9300 .
C26 H26 0.9300 .
C27 O15 1.426(12) .
C27 C28 1.507(15) .
C27 H27A 0.9700 .
C27 H27B 0.9700 .
C28 O17 1.244(13) .
C28 O16 1.248(12) .
C29 O19 1.254(12) .
C29 O18 1.290(12) .
C30 O21 1.256(12) .
C30 O20 1.256(12) .
O2 Dy3 2.343(7) 2_756
O5 Dy1 2.319(7) 2_747
O9 Dy1 2.277(8) 2_747
O12 Dy1 2.349(7) 1_465
O13 Dy1 2.343(7) 2_657
O14 Dy2 2.288(7) 2_557
O16 Dy2 2.230(7) 2_656
O20 Dy3 2.347(7) 1_455
O21 Dy3 2.266(4) 2_566
O22 H22A 0.8495 .
O22 H22B 0.8495 .
O23 H23A 0.8483 .
O23 H23B 0.8510 .
O24 H24A 0.8499 .
O24 H24B 0.8500 .
O25 H25A 0.8516 .
O25 H25B 0.8509 .

loop_
_geom_torsion_atom_site_label_1
_geom_torsion_atom_site_label_2
_geom_torsion_atom_site_label_3
_geom_torsion_atom_site_label_4
_geom_torsion
_geom_torsion_site_symmetry_1
_geom_torsion_site_symmetry_4
O1 C1 C2 C3 177.7(10) . .
C6 C1 C2 C3 -0.6(17) . .
O1 C1 C2 C9 -1.2(17) . .
C6 C1 C2 C9 -179.5(10) . .
C1 C2 C3 C4 2.1(17) . .
C9 C2 C3 C4 -179.0(10) . .
C2 C3 C4 C5 -2.0(16) . .
C2 C3 C4 C10 172.5(10) . .
C3 C4 C5 C6 0.5(17) . .
C10 C4 C5 C6 -174.0(10) . .
C4 C5 C6 C1 0.9(17) . .
O1 C1 C6 C5 -179.2(10) . .
C2 C1 C6 C5 -0.9(16) . .
O1 C7 C8 O3 -8.9(14) . .
O1 C7 C8 O2 171.0(10) . .
C3 C2 C9 O5 -4.7(15) . .
C1 C2 C9 O5 174.3(11) . .
C3 C2 C9 O4 173.1(10) . .
C1 C2 C9 O4 -7.9(17) . .
C5 C4 C10 O6 -171.1(10) . .
C3 C4 C10 O6 14.6(17) . .
C5 C4 C10 O7 11.2(16) . .
C3 C4 C10 O7 -163.1(10) . .
O8 C11 C12 C13 173.8(10) . .
C16 C11 C12 C13 -5.8(18) . .
O8 C11 C12 C19 -1.8(18) . .
C16 C11 C12 C19 178.5(11) . .
C11 C12 C13 C14 3.2(17) . .
C19 C12 C13 C14 179.1(10) . .
C12 C13 C14 C15 -0.1(17) . .
C12 C13 C14 C20 178.1(10) . .
C13 C14 C15 C16 -0.3(18) . .
C20 C14 C15 C16 -178.4(11) . .
C14 C15 C16 C11 -2.2(17) . .
C12 C11 C16 C15 5.3(18) . .
O8 C11 C16 C15 -174.4(10) . .
O8 C17 C18 O10 -9.4(16) . .
O8 C17 C18 O9 178.8(10) . .
C11 C12 C19 O12 -155.6(11) . .
C13 C12 C19 O12 28.5(16) . .
C11 C12 C19 O11 24.5(18) . .
C13 C12 C19 O11 -151.3(11) . .
C15 C14 C20 O13 164.3(11) . .
C13 C14 C20 O13 -13.9(16) . .
C15 C14 C20 O14 -13.6(17) . .
C13 C14 C20 O14 168.3(11) . .
C26 C21 C22 C23 0.4(16) . .
O15 C21 C22 C23 -179.4(9) . .
C26 C21 C22 C29 -175.6(10) . .
O15 C21 C22 C29 4.6(16) . .
C21 C22 C23 C24 -2.8(16) . .
C29 C22 C23 C24 173.1(10) . .
C22 C23 C24 C25 2.4(16) . .
C22 C23 C24 C30 -179.1(10) . .
C23 C24 C25 C26 0.6(16) . .
C30 C24 C25 C26 -177.9(10) . .
C24 C25 C26 C21 -3.0(16) . .
C22 C21 C26 C25 2.5(16) . .
O15 C21 C26 C25 -177.7(9) . .
O15 C27 C28 O17 7.3(14) . .
O15 C27 C28 O16 -169.3(9) . .
C23 C22 C29 O19 26.2(16) . .
C21 C22 C29 O19 -158.0(10) . .
C23 C22 C29 O18 -153.5(10) . .
C21 C22 C29 O18 22.2(16) . .
C23 C22 C29 Dy2 5(8) . .
C21 C22 C29 Dy2 -180(100) . .
O16 Dy2 C29 O19 104.1(7) 2_656 .
O6 Dy2 C29 O19 -174.5(6) . .
O14 Dy2 C29 O19 20.3(7) 2_557 .
O11 Dy2 C29 O19 -101.3(7) . .
O10 Dy2 C29 O19 85.7(17) . .
O18 Dy2 C29 O19 177.5(11) . .
O8 Dy2 C29 O19 -65.0(7) . .
O16 Dy2 C29 O18 -73.5(6) 2_656 .
O6 Dy2 C29 O18 8.0(6) . .
O14 Dy2 C29 O18 -157.2(6) 2_557 .
O11 Dy2 C29 O18 81.1(6) . .
O10 Dy2 C29 O18 -91.8(16) . .
O19 Dy2 C29 O18 -177.5(11) . .
O8 Dy2 C29 O18 117.5(6) . .
O16 Dy2 C29 C22 127(7) 2_656 .
O6 Dy2 C29 C22 -151(7) . .
O14 Dy2 C29 C22 43(7) 2_557 .
O11 Dy2 C29 C22 -78(7) . .
O10 Dy2 C29 C22 109(7) . .
O19 Dy2 C29 C22 23(7) . .
O18 Dy2 C29 C22 -159(7) . .
O8 Dy2 C29 C22 -42(7) . .
C23 C24 C30 O21 147.7(10) . .
C25 C24 C30 O21 -33.9(15) . .
C23 C24 C30 O20 -33.9(16) . .
C25 C24 C30 O20 144.5(11) . .
C6 C1 O1 C7 -0.5(14) . .
C2 C1 O1 C7 -178.8(10) . .
C6 C1 O1 Dy1 151.3(8) . .
C2 C1 O1 Dy1 -27.0(14) . .
C8 C7 O1 C1 -175.6(8) . .
C8 C7 O1 Dy1 29.2(10) . .
O4 Dy1 O1 C1 42.5(7) . .
O9 Dy1 O1 C1 -173.1(7) 2_747 .
O5 Dy1 O1 C1 5.6(9) 2_747 .
O13 Dy1 O1 C1 -45.7(7) 2_657 .
O12 Dy1 O1 C1 112.7(8) 1_645 .
O3 Dy1 O1 C1 178.6(8) . .
O22 Dy1 O1 C1 -113.2(7) . .
O4 Dy1 O1 C7 -165.1(7) . .
O9 Dy1 O1 C7 -20.6(9) 2_747 .
O5 Dy1 O1 C7 158.1(6) 2_747 .
O13 Dy1 O1 C7 106.8(7) 2_657 .
O12 Dy1 O1 C7 -94.9(7) 1_645 .
O3 Dy1 O1 C7 -29.0(6) . .
O22 Dy1 O1 C7 39.3(6) . .
O3 C8 O2 Dy3 161.5(8) . 2_756
C7 C8 O2 Dy3 -18.4(18) . 2_756
O2 C8 O3 Dy1 157.4(8) . .
C7 C8 O3 Dy1 -22.7(14) . .
O4 Dy1 O3 C8 70.8(9) . .
O9 Dy1 O3 C8 -146.8(9) 2_747 .
O5 Dy1 O3 C8 -165.9(9) 2_747 .
O13 Dy1 O3 C8 -18.1(10) 2_657 .
O12 Dy1 O3 C8 136.4(9) 1_645 .
O22 Dy1 O3 C8 -72.3(9) . .
O1 Dy1 O3 C8 28.1(8) . .
O5 C9 O4 Dy1 -121.2(10) . .
C2 C9 O4 Dy1 61.1(14) . .
O9 Dy1 O4 C9 151.9(9) 2_747 .
O5 Dy1 O4 C9 93.3(10) 2_747 .
O13 Dy1 O4 C9 9.5(10) 2_657 .
O12 Dy1 O4 C9 -167.6(10) 1_645 .
O3 Dy1 O4 C9 -103.5(10) . .
O22 Dy1 O4 C9 -16.1(12) . .
O1 Dy1 O4 C9 -62.7(9) . .
O4 C9 O5 Dy1 39.8(19) . 2_747
C2 C9 O5 Dy1 -142.5(9) . 2_747
O7 C10 O6 Dy2 67.7(14) . .
C4 C10 O6 Dy2 -109.8(11) . .
O16 Dy2 O6 C10 25.9(10) 2_656 .
O14 Dy2 O6 C10 96.5(11) 2_557 .
O11 Dy2 O6 C10 -124.1(10) . .
O10 Dy2 O6 C10 113.2(10) . .
O19 Dy2 O6 C10 -59.1(10) . .
O18 Dy2 O6 C10 -52.4(10) . .
O8 Dy2 O6 C10 172.9(10) . .
C29 Dy2 O6 C10 -56.0(10) . .
O6 C10 O7 Dy3 -6(2) . .
C4 C10 O7 Dy3 172.0(8) . .
O21 Dy3 O7 C10 39.5(14) 2_566 .
O2 Dy3 O7 C10 -173.1(12) 2_756 .
O20 Dy3 O7 C10 128.5(13) 1_655 .
O18 Dy3 O7 C10 -30.3(12) . .
O17 Dy3 O7 C10 -116.3(13) . .
O23 Dy3 O7 C10 47.5(12) . .
O15 Dy3 O7 C10 -81.6(13) . .
C12 C11 O8 C17 149.6(11) . .
C16 C11 O8 C17 -30.7(15) . .
C12 C11 O8 Dy2 -42.4(14) . .
C16 C11 O8 Dy2 137.2(9) . .
C18 C17 O8 C11 172.6(10) . .
C18 C17 O8 Dy2 3.6(12) . .
O16 Dy2 O8 C11 -152.4(7) 2_656 .
O6 Dy2 O8 C11 121.7(8) . .
O14 Dy2 O8 C11 -90.7(8) 2_557 .
O11 Dy2 O8 C11 45.9(8) . .
O10 Dy2 O8 C11 -167.0(9) . .
O19 Dy2 O8 C11 -17.8(8) . .
O18 Dy2 O8 C11 41.0(9) . .
C29 Dy2 O8 C11 7.1(9) . .
O16 Dy2 O8 C17 15.4(10) 2_656 .
O6 Dy2 O8 C17 -70.5(7) . .
O14 Dy2 O8 C17 77.1(7) 2_557 .
O11 Dy2 O8 C17 -146.3(8) . .
O10 Dy2 O8 C17 0.8(7) . .
O19 Dy2 O8 C17 150.0(7) . .
O18 Dy2 O8 C17 -151.2(7) . .
C29 Dy2 O8 C17 175.0(7) . .
O10 C18 O9 Dy1 37(3) . 2_747
C17 C18 O9 Dy1 -152(2) . 2_747
O9 C18 O10 Dy2 -176.7(9) . .
C17 C18 O10 Dy2 12.6(17) . .
O16 Dy2 O10 C18 -179.7(11) 2_656 .
O6 Dy2 O10 C18 96.1(11) . .
O14 Dy2 O10 C18 -93.3(11) 2_557 .
O11 Dy2 O10 C18 26.3(12) . .
O19 Dy2 O10 C18 -96.3(12) . .
O18 Dy2 O10 C18 127.4(10) . .
O8 Dy2 O10 C18 -7.5(10) . .
C29 Dy2 O10 C18 -161.3(15) . .
O12 C19 O11 Dy2 -172.3(8) . .
C12 C19 O11 Dy2 8(2) . .
O16 Dy2 O11 C19 165.3(13) 2_656 .
O6 Dy2 O11 C19 -133.1(14) . .
O14 Dy2 O11 C19 21.9(15) 2_557 .
O10 Dy2 O11 C19 -65.2(15) . .
O19 Dy2 O11 C19 91.0(14) . .
O18 Dy2 O11 C19 144.1(15) . .
O8 Dy2 O11 C19 -32.2(14) . .
C29 Dy2 O11 C19 116.3(15) . .
O11 C19 O12 Dy1 -118.5(14) . 1_465
C12 C19 O12 Dy1 61.7(19) . 1_465
O14 C20 O13 Dy1 37(2) . 2_657
C14 C20 O13 Dy1 -140.6(10) . 2_657
O13 C20 O14 Dy2 129.2(12) . 2_557
C14 C20 O14 Dy2 -53(2) . 2_557
C26 C21 O15 C27 -74.0(12) . .
C22 C21 O15 C27 105.8(11) . .
C26 C21 O15 Dy3 125.5(9) . .
C22 C21 O15 Dy3 -54.7(12) . .
C28 C27 O15 C21 -154.9(9) . .
C28 C27 O15 Dy3 6.3(11) . .
O7 Dy3 O15 C21 111.9(7) . .
O21 Dy3 O15 C21 -39.8(7) 2_566 .
O2 Dy3 O15 C21 -131.0(8) 2_756 .
O20 Dy3 O15 C21 -127.8(7) 1_655 .
O18 Dy3 O15 C21 55.1(7) . .
O17 Dy3 O15 C21 148.9(8) . .
O23 Dy3 O15 C21 10.7(8) . .
O7 Dy3 O15 C27 -47.7(8) . .
O21 Dy3 O15 C27 160.6(7) 2_566 .
O2 Dy3 O15 C27 69.4(7) 2_756 .
O20 Dy3 O15 C27 72.6(8) 1_655 .
O18 Dy3 O15 C27 -104.5(7) . .
O17 Dy3 O15 C27 -10.7(7) . .
O23 Dy3 O15 C27 -148.9(6) . .
O17 C28 O16 Dy2 54(31) . 2_656
C27 C28 O16 Dy2 -130(31) . 2_656
O16 C28 O17 Dy3 156.6(8) . .
C27 C28 O17 Dy3 -19.6(14) . .
O7 Dy3 O17 C28 166.2(9) . .
O21 Dy3 O17 C28 4.4(10) 2_566 .
O2 Dy3 O17 C28 -61.5(9) 2_756 .
O20 Dy3 O17 C28 -128.2(9) 1_655 .
O18 Dy3 O17 C28 83.9(9) . .
O23 Dy3 O17 C28 140.2(8) . .
O15 Dy3 O17 C28 16.4(8) . .
O19 C29 O18 Dy3 -172.6(6) . .
C22 C29 O18 Dy3 7.1(17) . .
Dy2 C29 O18 Dy3 -170.3(10) . .
O19 C29 O18 Dy2 -2.3(10) . .
C22 C29 O18 Dy2 177.4(9) . .
O7 Dy3 O18 C29 -172.2(10) . .
O21 Dy3 O18 C29 37.5(10) 2_566 .
O2 Dy3 O18 C29 -43.4(12) 2_756 .
O20 Dy3 O18 C29 148.4(9) 1_655 .
O17 Dy3 O18 C29 -99.3(10) . .
O23 Dy3 O18 C29 112.2(10) . .
O15 Dy3 O18 C29 -34.5(10) . .
O7 Dy3 O18 Dy2 20.7(4) . .
O21 Dy3 O18 Dy2 -129.6(4) 2_566 .
O2 Dy3 O18 Dy2 149.6(3) 2_756 .
O20 Dy3 O18 Dy2 -18.6(7) 1_655 .
O17 Dy3 O18 Dy2 93.6(4) . .
O23 Dy3 O18 Dy2 -54.9(4) . .
O15 Dy3 O18 Dy2 158.4(5) . .
O16 Dy2 O18 C29 102.3(6) 2_656 .
O6 Dy2 O18 C29 -172.2(6) . .
O14 Dy2 O18 C29 28.2(7) 2_557 .
O11 Dy2 O18 C29 -89.8(6) . .
O10 Dy2 O18 C29 157.0(6) . .
O19 Dy2 O18 C29 1.3(6) . .
O8 Dy2 O18 C29 -85.1(7) . .
O16 Dy2 O18 Dy3 -86.3(4) 2_656 .
O6 Dy2 O18 Dy3 -0.8(4) . .
O14 Dy2 O18 Dy3 -160.3(3) 2_557 .
O11 Dy2 O18 Dy3 81.6(4) . .
O10 Dy2 O18 Dy3 -31.6(7) . .
O19 Dy2 O18 Dy3 172.8(5) . .
O8 Dy2 O18 Dy3 86.3(5) . .
C29 Dy2 O18 Dy3 171.4(9) . .
O18 C29 O19 Dy2 2.5(11) . .
C22 C29 O19 Dy2 -177.2(8) . .
O16 Dy2 O19 C29 -74.8(7) 2_656 .
O6 Dy2 O19 C29 7.1(8) . .
O14 Dy2 O19 C29 -159.9(7) 2_557 .
O11 Dy2 O19 C29 72.3(7) . .
O10 Dy2 O19 C29 -157.0(7) . .
O18 Dy2 O19 C29 -1.4(6) . .
O8 Dy2 O19 C29 127.9(6) . .
O21 C30 O20 Dy3 46.8(17) . 1_455
C24 C30 O20 Dy3 -131.5(9) . 1_455
O20 C30 O21 Dy3 23(2) . 2_566
C24 C30 O21 Dy3 -158.6(8) . 2_566
